data_4034944
loop_
_publ_author_name
'Castanheiro, Thomas'
'Schoenfelder, Ang\`ele'
'Donnard, Morgan'
'Chataigner, Isabelle'
'Gulea, Mihaela'

_publ_section_title
;
 Synthesis of Sulfur-Containing Exo-Bicyclic Dienes and Their Diels-Alder
 Reactions To Access Thiacycle-Fused Polycyclic Systems.
;
_journal_issue 8
_journal_name_full 'The Journal of organic chemistry'
_journal_page_first 4505
_journal_page_last 4515
_journal_paper_doi 10.1021/acs.joc.8b00213
_journal_volume 83
_journal_year 2018
_chemical_formula_moiety 'C23 H19 N3 O2 S'
_chemical_formula_sum 'C23 H19 N3 O2 S'
_chemical_formula_weight 401.47
_space_group_crystal_system monoclinic
_space_group_IT_number 14
_space_group_name_Hall '-P 2ybc'
_space_group_name_H-M_alt 'P 1 21/c 1'
_atom_sites_solution_hydrogens geom
_atom_sites_solution_primary direct
_atom_sites_solution_secondary difmap
_audit_creation_method SHELXL-2013
_cell_angle_alpha 90
_cell_angle_beta 93.0740(10)
_cell_angle_gamma 90
_cell_formula_units_Z 4
_cell_length_a 8.68580(10)
_cell_length_b 25.2666(4)
_cell_length_c 8.42000(10)
_cell_measurement_reflns_used 21293
_cell_measurement_temperature 173(2)
_cell_measurement_theta_max 27.485
_cell_measurement_theta_min 0.998
_cell_volume 1845.20(4)
_computing_cell_refinement 'Denzo (Nonius B.V., 1998)'
_computing_data_collection 'Collect (Nonius B.V., 1998)'
_computing_data_reduction 'Denzo (Nonius B.V., 1998)'
_computing_molecular_graphics 'PLATON 2003 (Spek, 2003)'
_computing_publication_material 'SHELXL-2013 (Sheldrick, 2013)'
_computing_structure_refinement 'SHELXL-2013 (Sheldrick, 2013)'
_computing_structure_solution 'SHELXS-2013 (Sheldrick, 2013)'
_diffrn_ambient_temperature 173(2)
_diffrn_measured_fraction_theta_full 0.999
_diffrn_measured_fraction_theta_max 0.999
_diffrn_measurement_device_type KappaCCD
_diffrn_measurement_method 'phi and omega scans'
_diffrn_radiation_type MoK\a
_diffrn_radiation_wavelength 0.71073
_diffrn_reflns_av_R_equivalents 0.0788
_diffrn_reflns_av_unetI/netI 0.0363
_diffrn_reflns_Laue_measured_fraction_full 0.999
_diffrn_reflns_Laue_measured_fraction_max 0.999
_diffrn_reflns_limit_h_max 11
_diffrn_reflns_limit_h_min -11
_diffrn_reflns_limit_k_max 32
_diffrn_reflns_limit_k_min -32
_diffrn_reflns_limit_l_max 10
_diffrn_reflns_limit_l_min -10
_diffrn_reflns_number 24775
_diffrn_reflns_point_group_measured_fraction_full 0.999
_diffrn_reflns_point_group_measured_fraction_max 0.999
_diffrn_reflns_theta_full 25.242
_diffrn_reflns_theta_max 27.487
_diffrn_reflns_theta_min 1.612
_diffrn_source 'sealed tube'
_exptl_absorpt_coefficient_mu 0.202
_exptl_absorpt_correction_type none
_exptl_crystal_colour colorless
_exptl_crystal_density_diffrn 1.445
_exptl_crystal_description prism
_exptl_crystal_F_000 840
_exptl_crystal_size_max 0.50
_exptl_crystal_size_mid 0.40
_exptl_crystal_size_min 0.20
_refine_diff_density_max 0.375
_refine_diff_density_min -0.453
_refine_diff_density_rms 0.109
_refine_ls_extinction_method none
_refine_ls_goodness_of_fit_ref 1.118
_refine_ls_hydrogen_treatment constr
_refine_ls_matrix_type full
_refine_ls_number_parameters 262
_refine_ls_number_reflns 4230
_refine_ls_number_restraints 0
_refine_ls_restrained_S_all 1.118
_refine_ls_R_factor_all 0.0542
_refine_ls_R_factor_gt 0.0433
_refine_ls_shift/su_max 0.001
_refine_ls_shift/su_mean 0.000
_refine_ls_structure_factor_coef Fsqd
_refine_ls_weighting_details 'w=1/[\s^2^(Fo^2^)+(0.0756P)^2^+0.5985P] where P=(Fo^2^+2Fc^2^)/3'
_refine_ls_weighting_scheme calc
_refine_ls_wR_factor_gt 0.1183
_refine_ls_wR_factor_ref 0.1367
_reflns_Friedel_coverage 0.000
_reflns_number_gt 3585
_reflns_number_total 4230
_reflns_threshold_expression 'I > 2\s(I)'
_cod_data_source_file jo8b00213_si_002.cif
_cod_data_source_block jsmg170626
_cod_original_sg_symbol_H-M 'P 21/c'
_cod_database_code 4034944
_shelx_space_group_comment
;
The symmetry employed for this shelxl refinement is uniquely defined
by the following loop, which should always be used as a source of
symmetry information in preference to the above space-group names.
They are only intended as comments.
;
_shelxl_version_number 2013-4

loop_
_space_group_symop_operation_xyz
'x, y, z'
'-x, y+1/2, -z+1/2'
'-x, -y, -z'
'x, -y-1/2, z-1/2'

loop_
_atom_site_label
_atom_site_type_symbol
_atom_site_fract_x
_atom_site_fract_y
_atom_site_fract_z
_atom_site_U_iso_or_equiv
_atom_site_adp_type
_atom_site_occupancy
_atom_site_site_symmetry_order
_atom_site_calc_flag
_atom_site_refinement_flags_posn
_atom_site_refinement_flags_adp
C1 C 0.10333(18) 0.87089(6) -0.0174(2) 0.0234(3) Uani 1 1 d . .
C2 C 0.13920(19) 0.83059(6) -0.1212(2) 0.0256(3) Uani 1 1 d . .
H2 H 0.2199 0.8064 -0.0937 0.031 Uiso 1 1 calc R U
C3 C 0.0553(2) 0.82618(7) -0.2662(2) 0.0287(4) Uani 1 1 d . .
H3 H 0.0791 0.7988 -0.3381 0.034 Uiso 1 1 calc R U
C4 C -0.0626(2) 0.86144(7) -0.3067(2) 0.0303(4) Uani 1 1 d . .
H4 H -0.1203 0.8580 -0.4052 0.036 Uiso 1 1 calc R U
C5 C -0.09595(19) 0.90180(7) -0.2025(2) 0.0288(4) Uani 1 1 d . .
H5 H -0.1758 0.9263 -0.2309 0.035 Uiso 1 1 calc R U
C6 C -0.01419(19) 0.90686(7) -0.0576(2) 0.0262(3) Uani 1 1 d . .
H6 H -0.0378 0.9345 0.0136 0.031 Uiso 1 1 calc R U
C7 C 0.21760(18) 0.92366(7) 0.2115(2) 0.0245(3) Uani 1 1 d . .
C8 C 0.23930(18) 0.83322(6) 0.2299(2) 0.0233(3) Uani 1 1 d . .
C9 C 0.24372(19) 0.93629(6) 0.50465(19) 0.0241(3) Uani 1 1 d . .
H9 H 0.1361 0.9242 0.5210 0.029 Uiso 1 1 calc R U
C10 C 0.2470(2) 0.99652(6) 0.5088(2) 0.0292(4) Uani 1 1 d . .
H10A H 0.1684 1.0110 0.4311 0.035 Uiso 1 1 calc R U
H10B H 0.3495 1.0096 0.4808 0.035 Uiso 1 1 calc R U
C11 C 0.2128(2) 1.01440(7) 0.6781(2) 0.0340(4) Uani 1 1 d . .
H11A H 0.2026 1.0534 0.6796 0.041 Uiso 1 1 calc R U
H11B H 0.1131 0.9991 0.7068 0.041 Uiso 1 1 calc R U
C12 C 0.3385(2) 0.99775(7) 0.8027(2) 0.0336(4) Uani 1 1 d . .
H12A H 0.4286 1.0216 0.7974 0.040 Uiso 1 1 calc R U
H12B H 0.2989 1.0005 0.9104 0.040 Uiso 1 1 calc R U
C13 C 0.3865(2) 0.94167(7) 0.7717(2) 0.0276(4) Uani 1 1 d . .
C14 C 0.34825(18) 0.91425(6) 0.63603(19) 0.0234(3) Uani 1 1 d . .
C15 C 0.42065(18) 0.86370(7) 0.6287(2) 0.0244(3) Uani 1 1 d . .
C16 C 0.5109(2) 0.85336(7) 0.7619(2) 0.0299(4) Uani 1 1 d . .
H16 H 0.5684 0.8217 0.7790 0.036 Uiso 1 1 calc R U
C17 C 0.39992(18) 0.82841(6) 0.48378(19) 0.0226(3) Uani 1 1 d . .
H17 H 0.3511 0.7946 0.5172 0.027 Uiso 1 1 calc R U
C18 C 0.55401(18) 0.81489(6) 0.41513(19) 0.0229(3) Uani 1 1 d . .
C19 C 0.6342(2) 0.77029(7) 0.4702(2) 0.0272(4) Uani 1 1 d . .
H19 H 0.5904 0.7478 0.5462 0.033 Uiso 1 1 calc R U
C20 C 0.7776(2) 0.75846(7) 0.4149(2) 0.0310(4) Uani 1 1 d . .
H20 H 0.8317 0.7280 0.4531 0.037 Uiso 1 1 calc R U
C21 C 0.8422(2) 0.79091(7) 0.3040(2) 0.0319(4) Uani 1 1 d . .
H21 H 0.9408 0.7828 0.2666 0.038 Uiso 1 1 calc R U
C22 C 0.7628(2) 0.83527(7) 0.2479(2) 0.0328(4) Uani 1 1 d . .
H22 H 0.8066 0.8575 0.1713 0.039 Uiso 1 1 calc R U
C23 C 0.6190(2) 0.84729(7) 0.3034(2) 0.0286(4) Uani 1 1 d . .
H23 H 0.5650 0.8778 0.2648 0.034 Uiso 1 1 calc R U
N1 N 0.18592(16) 0.87572(5) 0.13441(17) 0.0240(3) Uani 1 1 d . .
N2 N 0.29626(16) 0.91160(5) 0.35595(16) 0.0234(3) Uani 1 1 d . .
N3 N 0.29150(16) 0.85522(5) 0.36998(17) 0.0239(3) Uani 1 1 d . .
O1 O 0.18586(15) 0.96781(5) 0.16421(15) 0.0328(3) Uani 1 1 d . .
O2 O 0.23854(14) 0.78639(5) 0.19613(15) 0.0297(3) Uani 1 1 d . .
S1 S 0.50802(5) 0.90476(2) 0.89577(5) 0.03325(15) Uani 1 1 d . .

loop_
_atom_site_aniso_label
_atom_site_aniso_U_11
_atom_site_aniso_U_22
_atom_site_aniso_U_33
_atom_site_aniso_U_23
_atom_site_aniso_U_13
_atom_site_aniso_U_12
C1 0.0221(7) 0.0232(8) 0.0253(8) 0.0029(6) 0.0042(6) -0.0029(6)
C2 0.0235(8) 0.0216(8) 0.0320(9) 0.0016(6) 0.0059(6) -0.0016(6)
C3 0.0312(9) 0.0251(8) 0.0302(9) -0.0011(6) 0.0066(7) -0.0072(7)
C4 0.0286(8) 0.0328(9) 0.0293(9) 0.0048(7) 0.0007(7) -0.0085(7)
C5 0.0240(8) 0.0278(8) 0.0348(9) 0.0075(7) 0.0026(7) -0.0006(7)
C6 0.0253(8) 0.0246(8) 0.0291(8) 0.0028(6) 0.0069(6) 0.0015(6)
C7 0.0248(8) 0.0212(8) 0.0281(8) 0.0006(6) 0.0056(6) 0.0006(6)
C8 0.0208(7) 0.0200(8) 0.0294(8) 0.0016(6) 0.0041(6) -0.0010(6)
C9 0.0258(8) 0.0202(8) 0.0268(8) -0.0010(6) 0.0069(6) 0.0008(6)
C10 0.0355(9) 0.0196(8) 0.0329(9) 0.0007(6) 0.0053(7) 0.0004(7)
C11 0.0412(10) 0.0233(8) 0.0382(10) -0.0055(7) 0.0095(8) 0.0015(7)
C12 0.0429(10) 0.0270(9) 0.0314(9) -0.0058(7) 0.0079(8) -0.0032(8)
C13 0.0286(8) 0.0273(8) 0.0275(8) -0.0006(7) 0.0072(7) -0.0023(7)
C14 0.0235(8) 0.0215(8) 0.0259(8) 0.0016(6) 0.0077(6) -0.0028(6)
C15 0.0223(7) 0.0235(8) 0.0279(8) 0.0011(6) 0.0074(6) -0.0010(6)
C16 0.0277(8) 0.0326(9) 0.0298(9) -0.0003(7) 0.0046(7) 0.0041(7)
C17 0.0225(7) 0.0186(7) 0.0271(8) 0.0040(6) 0.0026(6) 0.0004(6)
C18 0.0239(7) 0.0197(7) 0.0254(8) -0.0031(6) 0.0030(6) -0.0006(6)
C19 0.0309(8) 0.0224(8) 0.0287(8) 0.0003(6) 0.0038(7) 0.0022(6)
C20 0.0301(9) 0.0282(9) 0.0347(9) -0.0035(7) 0.0014(7) 0.0064(7)
C21 0.0263(8) 0.0334(9) 0.0367(10) -0.0105(7) 0.0076(7) 0.0005(7)
C22 0.0346(9) 0.0275(9) 0.0376(10) -0.0019(7) 0.0138(8) -0.0049(7)
C23 0.0315(9) 0.0216(8) 0.0334(9) 0.0027(7) 0.0074(7) 0.0001(7)
N1 0.0256(7) 0.0191(7) 0.0273(7) 0.0000(5) 0.0027(6) 0.0003(5)
N2 0.0275(7) 0.0155(6) 0.0274(7) -0.0002(5) 0.0038(5) 0.0011(5)
N3 0.0261(7) 0.0157(6) 0.0297(7) 0.0018(5) 0.0003(5) 0.0012(5)
O1 0.0445(7) 0.0206(6) 0.0331(7) 0.0033(5) 0.0007(6) 0.0026(5)
O2 0.0337(6) 0.0193(6) 0.0357(7) -0.0008(5) -0.0003(5) -0.0008(5)
S1 0.0320(3) 0.0399(3) 0.0278(2) -0.00370(18) 0.00107(18) 0.00170(18)

loop_
_atom_type_symbol
_atom_type_description
_atom_type_scat_dispersion_real
_atom_type_scat_dispersion_imag
_atom_type_scat_source
C C 0.0033 0.0016 'International Tables Vol C Tables 4.2.6.8 and 6.1.1.4'
H H 0.0000 0.0000 'International Tables Vol C Tables 4.2.6.8 and 6.1.1.4'
N N 0.0061 0.0033 'International Tables Vol C Tables 4.2.6.8 and 6.1.1.4'
O O 0.0106 0.0060 'International Tables Vol C Tables 4.2.6.8 and 6.1.1.4'
S S 0.1246 0.1234 'International Tables Vol C Tables 4.2.6.8 and 6.1.1.4'

loop_
_geom_angle_atom_site_label_1
_geom_angle_atom_site_label_2
_geom_angle_atom_site_label_3
_geom_angle
C2 C1 C6 120.74(16)
C2 C1 N1 120.28(14)
C6 C1 N1 118.97(15)
C1 C2 C3 119.10(15)
C1 C2 H2 120.5
C3 C2 H2 120.5
C4 C3 C2 120.61(16)
C4 C3 H3 119.7
C2 C3 H3 119.7
C5 C4 C3 119.62(16)
C5 C4 H4 120.2
C3 C4 H4 120.2
C6 C5 C4 120.74(16)
C6 C5 H5 119.6
C4 C5 H5 119.6
C5 C6 C1 119.20(16)
C5 C6 H6 120.4
C1 C6 H6 120.4
O1 C7 N1 127.65(16)
O1 C7 N2 125.42(16)
N1 C7 N2 106.93(14)
O2 C8 N3 126.70(15)
O2 C8 N1 127.74(16)
N3 C8 N1 105.56(14)
N2 C9 C14 105.27(13)
N2 C9 C10 115.55(13)
C14 C9 C10 110.14(14)
N2 C9 H9 108.6
C14 C9 H9 108.6
C10 C9 H9 108.6
C9 C10 C11 108.10(14)
C9 C10 H10A 110.1
C11 C10 H10A 110.1
C9 C10 H10B 110.1
C11 C10 H10B 110.1
H10A C10 H10B 108.4
C12 C11 C10 112.81(15)
C12 C11 H11A 109.0
C10 C11 H11A 109.0
C12 C11 H11B 109.0
C10 C11 H11B 109.0
H11A C11 H11B 107.8
C13 C12 C11 109.49(15)
C13 C12 H12A 109.8
C11 C12 H12A 109.8
C13 C12 H12B 109.8
C11 C12 H12B 109.8
H12A C12 H12B 108.2
C14 C13 C12 124.59(16)
C14 C13 S1 110.36(13)
C12 C13 S1 124.90(13)
C13 C14 C15 113.79(16)
C13 C14 C9 122.71(15)
C15 C14 C9 123.47(15)
C16 C15 C14 111.90(16)
C16 C15 C17 126.18(15)
C14 C15 C17 121.88(15)
C15 C16 S1 111.56(13)
C15 C16 H16 124.2
S1 C16 H16 124.2
N3 C17 C15 107.32(13)
N3 C17 C18 113.59(13)
C15 C17 C18 111.63(13)
N3 C17 H17 108.0
C15 C17 H17 108.0
C18 C17 H17 108.0
C23 C18 C19 119.26(15)
C23 C18 C17 121.43(15)
C19 C18 C17 119.26(14)
C20 C19 C18 120.35(16)
C20 C19 H19 119.8
C18 C19 H19 119.8
C21 C20 C19 120.25(17)
C21 C20 H20 119.9
C19 C20 H20 119.9
C20 C21 C22 119.76(16)
C20 C21 H21 120.1
C22 C21 H21 120.1
C21 C22 C23 120.12(17)
C21 C22 H22 119.9
C23 C22 H22 119.9
C18 C23 C22 120.25(16)
C18 C23 H23 119.9
C22 C23 H23 119.9
C7 N1 C8 110.28(13)
C7 N1 C1 124.37(14)
C8 N1 C1 125.28(14)
C7 N2 N3 105.92(13)
C7 N2 C9 118.83(13)
N3 N2 C9 109.61(12)
C8 N3 N2 110.21(13)
C8 N3 C17 123.25(14)
N2 N3 C17 119.46(13)
C13 S1 C16 92.36(9)

loop_
_geom_bond_atom_site_label_1
_geom_bond_atom_site_label_2
_geom_bond_distance
C1 C2 1.388(2)
C1 C6 1.395(2)
C1 N1 1.437(2)
C2 C3 1.392(2)
C2 H2 0.9500
C3 C4 1.386(3)
C3 H3 0.9500
C4 C5 1.386(3)
C4 H4 0.9500
C5 C6 1.384(2)
C5 H5 0.9500
C6 H6 0.9500
C7 O1 1.211(2)
C7 N1 1.395(2)
C7 N2 1.396(2)
C8 O2 1.217(2)
C8 N3 1.360(2)
C8 N1 1.405(2)
C9 N2 1.492(2)
C9 C14 1.500(2)
C9 C10 1.522(2)
C9 H9 1.0000
C10 C11 1.539(2)
C10 H10A 0.9900
C10 H10B 0.9900
C11 C12 1.532(3)
C11 H11A 0.9900
C11 H11B 0.9900
C12 C13 1.504(3)
C12 H12A 0.9900
C12 H12B 0.9900
C13 C14 1.362(2)
C13 S1 1.7199(18)
C14 C15 1.426(2)
C15 C16 1.359(2)
C15 C17 1.515(2)
C16 S1 1.7205(19)
C16 H16 0.9500
C17 N3 1.472(2)
C17 C18 1.525(2)
C17 H17 1.0000
C18 C23 1.390(2)
C18 C19 1.391(2)
C19 C20 1.386(2)
C19 H19 0.9500
C20 C21 1.384(3)
C20 H20 0.9500
C21 C22 1.386(3)
C21 H21 0.9500
C22 C23 1.390(2)
C22 H22 0.9500
C23 H23 0.9500
N2 N3 1.4302(18)

loop_
_geom_torsion_atom_site_label_1
_geom_torsion_atom_site_label_2
_geom_torsion_atom_site_label_3
_geom_torsion_atom_site_label_4
_geom_torsion
C6 C1 C2 C3 -0.5(2)
N1 C1 C2 C3 178.73(14)
C1 C2 C3 C4 -0.1(2)
C2 C3 C4 C5 0.8(3)
C3 C4 C5 C6 -0.9(3)
C4 C5 C6 C1 0.3(2)
C2 C1 C6 C5 0.4(2)
N1 C1 C6 C5 -178.85(14)
N2 C9 C10 C11 -171.71(14)
C14 C9 C10 C11 -52.63(18)
C9 C10 C11 C12 65.20(19)
C10 C11 C12 C13 -43.0(2)
C11 C12 C13 C14 12.7(2)
C11 C12 C13 S1 -172.10(13)
C12 C13 C14 C15 173.93(16)
S1 C13 C14 C15 -1.83(19)
C12 C13 C14 C9 -4.1(3)
S1 C13 C14 C9 -179.88(12)
N2 C9 C14 C13 149.94(15)
C10 C9 C14 C13 24.8(2)
N2 C9 C14 C15 -27.9(2)
C10 C9 C14 C15 -153.11(15)
C13 C14 C15 C16 1.2(2)
C9 C14 C15 C16 179.23(15)
C13 C14 C15 C17 -176.61(14)
C9 C14 C15 C17 1.4(2)
C14 C15 C16 S1 0.02(18)
C17 C15 C16 S1 177.71(13)
C16 C15 C17 N3 179.61(15)
C14 C15 C17 N3 -2.9(2)
C16 C15 C17 C18 -55.3(2)
C14 C15 C17 C18 122.16(16)
N3 C17 C18 C23 33.6(2)
C15 C17 C18 C23 -87.95(19)
N3 C17 C18 C19 -149.03(15)
C15 C17 C18 C19 89.46(18)
C23 C18 C19 C20 0.3(3)
C17 C18 C19 C20 -177.15(15)
C18 C19 C20 C21 -0.1(3)
C19 C20 C21 C22 -0.3(3)
C20 C21 C22 C23 0.4(3)
C19 C18 C23 C22 -0.2(3)
C17 C18 C23 C22 177.20(16)
C21 C22 C23 C18 -0.1(3)
O1 C7 N1 C8 -179.03(17)
N2 C7 N1 C8 1.75(18)
O1 C7 N1 C1 -2.0(3)
N2 C7 N1 C1 178.78(13)
O2 C8 N1 C7 -175.54(16)
N3 C8 N1 C7 4.97(17)
O2 C8 N1 C1 7.5(3)
N3 C8 N1 C1 -172.03(14)
C2 C1 N1 C7 147.35(16)
C6 C1 N1 C7 -33.4(2)
C2 C1 N1 C8 -36.1(2)
C6 C1 N1 C8 143.19(16)
O1 C7 N2 N3 173.32(16)
N1 C7 N2 N3 -7.44(16)
O1 C7 N2 C9 49.6(2)
N1 C7 N2 C9 -131.18(14)
C14 C9 N2 C7 178.52(13)
C10 C9 N2 C7 -59.74(19)
C14 C9 N2 N3 56.62(15)
C10 C9 N2 N3 178.36(13)
O2 C8 N3 N2 170.76(16)
N1 C8 N3 N2 -9.74(17)
O2 C8 N3 C17 20.5(3)
N1 C8 N3 C17 -159.98(14)
C7 N2 N3 C8 10.97(17)
C9 N2 N3 C8 140.31(13)
C7 N2 N3 C17 162.49(14)
C9 N2 N3 C17 -68.16(17)
C15 C17 N3 C8 -175.96(14)
C18 C17 N3 C8 60.2(2)
C15 C17 N3 N2 36.39(18)
C18 C17 N3 N2 -87.49(17)
C14 C13 S1 C16 1.55(14)
C12 C13 S1 C16 -174.20(16)
C15 C16 S1 C13 -0.89(14)
